data_4132306
loop_
_publ_author_name
'Huxley, Michael T.'
'Burgun, Alexandre'
'Ghodrati, Hanieh'
'Coghlan, Campbell J.'
'Lemieux, Anthony'
'Champness, Neil R.'
'Huang, David M.'
'Doonan, Christian J.'
'Sumby, Christopher J.'

_publ_section_title
;
 Protecting-Group-Free Site-Selective Reactions in a Metal-Organic
 Framework Reaction Vessel.
;
_journal_issue 20
_journal_name_full 'Journal of the American Chemical Society'
_journal_page_first 6416
_journal_page_last 6425
_journal_paper_doi 10.1021/jacs.8b02896
_journal_volume 140
_journal_year 2018
_chemical_formula_sum 'C14 H16 Br Mn N4 O3'
_chemical_formula_weight 423.16
_space_group_crystal_system orthorhombic
_space_group_IT_number 62
_space_group_name_Hall '-P 2ac 2n'
_space_group_name_H-M_alt 'P n m a'
_atom_sites_solution_hydrogens geom
_audit_creation_method SHELXL-2014/6
_cell_angle_alpha 90
_cell_angle_beta 90
_cell_angle_gamma 90
_cell_formula_units_Z 4
_cell_length_a 10.1113(14)
_cell_length_b 14.6016(18)
_cell_length_c 11.3834(10)
_cell_measurement_reflns_used 1965
_cell_measurement_temperature 150(2)
_cell_measurement_theta_max 29.0914
_cell_measurement_theta_min 2.6889
_cell_volume 1680.7(3)
_computing_cell_refinement
;
CrysAlisPro, Agilent Technologies,
Version 1.171.35.21 (release 20-01-2012 CrysAlis171 .NET)
(compiled Jan 23 2012,18:06:46)
;
_computing_data_collection
;
CrysAlisPro, Agilent Technologies,
Version 1.171.35.21 (release 20-01-2012 CrysAlis171 .NET)
(compiled Jan 23 2012,18:06:46)
;
_computing_data_reduction
;
CrysAlisPro, Agilent Technologies,
Version 1.171.35.21 (release 20-01-2012 CrysAlis171 .NET)
(compiled Jan 23 2012,18:06:46)
;
_computing_molecular_graphics 'X-Seed (Barbour, 2001)'
_computing_structure_refinement 'SHELXL-2014/6 (Sheldrick, 2014)'
_computing_structure_solution 'SHELXS-2014/6 (Sheldrick, 2014)'
_diffrn_ambient_temperature 150(2)
_diffrn_detector_area_resol_mean 16.1695
_diffrn_measured_fraction_theta_full 0.993
_diffrn_measured_fraction_theta_max 0.980
_diffrn_measurement_details
;
#__ type_ start__ end____ width___ exp.time_
  1 omega  -44.00   -3.00   1.0000   30.0000
omega____ theta____ kappa____ phi______ frames
    -       19.0899  -57.0000   60.0000 41

#__ type_ start__ end____ width___ exp.time_
  2 omega  -82.00   24.00   1.0000   30.0000
omega____ theta____ kappa____ phi______ frames
    -      -19.5586  -19.0000  150.0000 106

#__ type_ start__ end____ width___ exp.time_
  3 omega  -13.00   12.00   1.0000   30.0000
omega____ theta____ kappa____ phi______ frames
    -       19.0899   77.0000    0.0000 25

#__ type_ start__ end____ width___ exp.time_
  4 omega  -54.00   47.00   1.0000   30.0000
omega____ theta____ kappa____ phi______ frames
    -       19.0899  -37.0000 -120.0000 101

;
_diffrn_measurement_device_type 'Xcalibur, Eos'
_diffrn_measurement_method '\w scans'
_diffrn_radiation_monochromator graphite
_diffrn_radiation_source 'Enhance (Mo) X-ray Source'
_diffrn_radiation_type MoK\a
_diffrn_radiation_wavelength 0.71073
_diffrn_reflns_av_R_equivalents 0.0510
_diffrn_reflns_av_unetI/netI 0.0477
_diffrn_reflns_Laue_measured_fraction_full 0.993
_diffrn_reflns_Laue_measured_fraction_max 0.980
_diffrn_reflns_limit_h_max 11
_diffrn_reflns_limit_h_min -13
_diffrn_reflns_limit_k_max 18
_diffrn_reflns_limit_k_min -17
_diffrn_reflns_limit_l_max 14
_diffrn_reflns_limit_l_min -14
_diffrn_reflns_number 8468
_diffrn_reflns_point_group_measured_fraction_full 0.993
_diffrn_reflns_point_group_measured_fraction_max 0.980
_diffrn_reflns_theta_full 27.000
_diffrn_reflns_theta_max 27.495
_diffrn_reflns_theta_min 2.694
_exptl_absorpt_coefficient_mu 3.181
_exptl_absorpt_correction_T_max 1.00000
_exptl_absorpt_correction_T_min 0.63056
_exptl_absorpt_correction_type multi-scan
_exptl_absorpt_process_details
;
CrysAlisPro, Agilent Technologies,
Version 1.171.35.21 (release 20-01-2012 CrysAlis171 .NET)
(compiled Jan 23 2012,18:06:46)
Empirical absorption correction using spherical harmonics,
 implemented in SCALE3 ABSPACK scaling algorithm.
;
_exptl_crystal_colour yellow
_exptl_crystal_density_diffrn 1.672
_exptl_crystal_description block
_exptl_crystal_F_000 848
_exptl_crystal_size_max 0.200
_exptl_crystal_size_mid 0.100
_exptl_crystal_size_min 0.100
_refine_diff_density_max 0.558
_refine_diff_density_min -0.563
_refine_diff_density_rms 0.096
_refine_ls_extinction_method none
_refine_ls_goodness_of_fit_ref 1.056
_refine_ls_hydrogen_treatment constr
_refine_ls_matrix_type full
_refine_ls_number_parameters 114
_refine_ls_number_reflns 1964
_refine_ls_number_restraints 0
_refine_ls_restrained_S_all 1.056
_refine_ls_R_factor_all 0.0526
_refine_ls_R_factor_gt 0.0353
_refine_ls_shift/su_max 0.000
_refine_ls_shift/su_mean 0.000
_refine_ls_structure_factor_coef Fsqd
_refine_ls_weighting_details 'w=1/[\s^2^(Fo^2^)+(0.0235P)^2^+0.9077P] where P=(Fo^2^+2Fc^2^)/3'
_refine_ls_weighting_scheme calc
_refine_ls_wR_factor_gt 0.0642
_refine_ls_wR_factor_ref 0.0706
_reflns_Friedel_coverage 0.000
_reflns_number_gt 1585
_reflns_number_total 1964
_reflns_threshold_expression 'I > 2\s(I)'
_cod_data_source_file ja8b02896_si_001.cif
_cod_data_source_block MnLCO3Br
_cod_database_code 4132306
_shelx_space_group_comment
;
The symmetry employed for this shelxl refinement is uniquely defined
by the following loop, which should always be used as a source of
symmetry information in preference to the above space-group names.
They are only intended as comments.
;
_shelx_estimated_absorpt_t_min 0.569
_shelx_estimated_absorpt_t_max 0.741
_shelxl_version_number 2014/6

loop_
_space_group_symop_operation_xyz
'x, y, z'
'-x+1/2, -y, z+1/2'
'x+1/2, -y+1/2, -z+1/2'
'-x, y+1/2, -z'
'-x, -y, -z'
'x-1/2, y, -z-1/2'
'-x-1/2, y-1/2, z-1/2'
'x, -y-1/2, z'

loop_
_atom_site_label
_atom_site_type_symbol
_atom_site_fract_x
_atom_site_fract_y
_atom_site_fract_z
_atom_site_U_iso_or_equiv
_atom_site_adp_type
_atom_site_occupancy
_atom_site_site_symmetry_order
_atom_site_calc_flag
_atom_site_refinement_flags_posn
_atom_site_refinement_flags_adp
_atom_site_refinement_flags_occupancy
Br1 Br 0.18090(4) 0.7500 0.35998(3) 0.02840(14) Uani 1 2 d S T P
Mn1 Mn 0.12247(6) 0.7500 0.58124(4) 0.01456(15) Uani 1 2 d S T P
N11 N -0.0270(2) 0.65188(14) 0.56159(16) 0.0147(5) Uani 1 1 d . . .
O4 O 0.3433(2) 0.61939(14) 0.59960(18) 0.0321(5) Uani 1 1 d . . .
C14 C -0.1767(3) 0.53925(18) 0.5843(2) 0.0192(6) Uani 1 1 d . . .
H14 H -0.2168 0.4841 0.6105 0.023 Uiso 1 1 calc R U .
C3 C 0.2530(3) 0.66705(18) 0.5919(2) 0.0193(6) Uani 1 1 d . . .
N12 N -0.1386(2) 0.66862(14) 0.49570(16) 0.0164(5) Uani 1 1 d . . .
C13 C -0.2301(3) 0.60164(17) 0.5083(2) 0.0174(6) Uani 1 1 d . . .
C17 C -0.1452(4) 0.7500 0.4233(3) 0.0173(8) Uani 1 2 d S T P
H17A H -0.2289 0.7500 0.3782 0.021 Uiso 1 2 calc R U P
H17B H -0.0709 0.7500 0.3667 0.021 Uiso 1 2 calc R U P
C16 C 0.0436(3) 0.52732(18) 0.6980(2) 0.0222(6) Uani 1 1 d . . .
H16A H 0.1306 0.5234 0.6604 0.033 Uiso 1 1 calc R U .
H16B H 0.0124 0.4656 0.7173 0.033 Uiso 1 1 calc R U .
H16C H 0.0505 0.5636 0.7701 0.033 Uiso 1 1 calc R U .
C15 C -0.0519(3) 0.57194(17) 0.61608(19) 0.0161(6) Uani 1 1 d . . .
C18 C -0.3595(3) 0.6034(2) 0.4438(2) 0.0252(7) Uani 1 1 d . . .
H18A H -0.4107 0.6570 0.4686 0.038 Uiso 1 1 calc R U .
H18B H -0.4093 0.5475 0.4614 0.038 Uiso 1 1 calc R U .
H18C H -0.3428 0.6069 0.3591 0.038 Uiso 1 1 calc R U .
O2 O 0.0991(3) 0.7500 0.8382(2) 0.0325(8) Uani 1 2 d S T P
C1 C 0.1052(4) 0.7500 0.7377(3) 0.0187(8) Uani 1 2 d S T P

loop_
_atom_site_aniso_label
_atom_site_aniso_U_11
_atom_site_aniso_U_22
_atom_site_aniso_U_33
_atom_site_aniso_U_23
_atom_site_aniso_U_13
_atom_site_aniso_U_12
Br1 0.0283(3) 0.0404(3) 0.01652(17) 0.000 0.00670(16) 0.000
Mn1 0.0130(3) 0.0168(3) 0.0138(2) 0.000 -0.0002(2) 0.000
N11 0.0137(13) 0.0164(11) 0.0141(9) -0.0006(8) 0.0000(8) 0.0006(10)
O4 0.0205(13) 0.0267(12) 0.0491(12) -0.0010(9) -0.0022(10) 0.0065(10)
C14 0.0208(17) 0.0152(13) 0.0216(11) -0.0036(10) 0.0067(11) -0.0054(13)
C3 0.0170(17) 0.0189(15) 0.0220(12) -0.0021(10) 0.0012(11) -0.0042(13)
N12 0.0160(13) 0.0160(11) 0.0172(9) -0.0023(8) -0.0024(9) -0.0002(10)
C13 0.0156(15) 0.0185(13) 0.0182(11) -0.0072(10) 0.0013(10) -0.0021(13)
C17 0.019(2) 0.0190(19) 0.0136(14) 0.000 -0.0042(14) 0.000
C16 0.0241(17) 0.0214(14) 0.0212(12) 0.0056(10) 0.0044(11) 0.0015(13)
C15 0.0169(15) 0.0154(13) 0.0161(10) -0.0025(9) 0.0048(10) 0.0012(12)
C18 0.0204(17) 0.0260(16) 0.0291(13) -0.0060(11) -0.0045(12) -0.0047(14)
O2 0.049(2) 0.0317(16) 0.0166(12) 0.000 -0.0004(12) 0.000
C1 0.015(2) 0.0154(19) 0.0259(18) 0.000 -0.0040(15) 0.000

loop_
_atom_type_symbol
_atom_type_description
_atom_type_scat_dispersion_real
_atom_type_scat_dispersion_imag
_atom_type_scat_source
C C 0.0033 0.0016 'International Tables Vol C Tables 4.2.6.8 and 6.1.1.4'
H H 0.0000 0.0000 'International Tables Vol C Tables 4.2.6.8 and 6.1.1.4'
Br Br -0.2901 2.4595 'International Tables Vol C Tables 4.2.6.8 and 6.1.1.4'
Mn Mn 0.3368 0.7283 'International Tables Vol C Tables 4.2.6.8 and 6.1.1.4'
N N 0.0061 0.0033 'International Tables Vol C Tables 4.2.6.8 and 6.1.1.4'
O O 0.0106 0.0060 'International Tables Vol C Tables 4.2.6.8 and 6.1.1.4'

loop_
_geom_angle_atom_site_label_1
_geom_angle_atom_site_label_2
_geom_angle_atom_site_label_3
_geom_angle
_geom_angle_site_symmetry_1
_geom_angle_site_symmetry_3
C1 Mn1 C3 90.25(12) . 8_575
C1 Mn1 C3 90.25(12) . .
C3 Mn1 C3 84.83(17) 8_575 .
C1 Mn1 N11 92.06(10) . .
C3 Mn1 N11 177.56(10) 8_575 .
C3 Mn1 N11 94.38(10) . .
C1 Mn1 N11 92.06(10) . 8_575
C3 Mn1 N11 94.38(10) 8_575 8_575
C3 Mn1 N11 177.56(10) . 8_575
N11 Mn1 N11 86.32(11) . 8_575
C1 Mn1 Br1 172.39(13) . .
C3 Mn1 Br1 84.14(8) 8_575 .
C3 Mn1 Br1 84.14(8) . .
N11 Mn1 Br1 93.49(5) . .
N11 Mn1 Br1 93.49(5) 8_575 .
C15 N11 N12 104.6(2) . .
C15 N11 Mn1 132.77(17) . .
N12 N11 Mn1 121.87(15) . .
C13 C14 C15 107.0(2) . .
C13 C14 H14 126.5 . .
C15 C14 H14 126.5 . .
O4 C3 Mn1 174.8(2) . .
C13 N12 N11 112.0(2) . .
C13 N12 C17 128.4(2) . .
N11 N12 C17 119.6(2) . .
N12 C13 C14 106.1(2) . .
N12 C13 C18 122.1(2) . .
C14 C13 C18 131.8(3) . .
N12 C17 N12 110.3(3) . 8_575
N12 C17 H17A 109.6 . .
N12 C17 H17A 109.6 8_575 .
N12 C17 H17B 109.6 . .
N12 C17 H17B 109.6 8_575 .
H17A C17 H17B 108.1 . .
C15 C16 H16A 109.5 . .
C15 C16 H16B 109.5 . .
H16A C16 H16B 109.5 . .
C15 C16 H16C 109.5 . .
H16A C16 H16C 109.5 . .
H16B C16 H16C 109.5 . .
N11 C15 C14 110.2(2) . .
N11 C15 C16 123.1(2) . .
C14 C15 C16 126.7(2) . .
C13 C18 H18A 109.5 . .
C13 C18 H18B 109.5 . .
H18A C18 H18B 109.5 . .
C13 C18 H18C 109.5 . .
H18A C18 H18C 109.5 . .
H18B C18 H18C 109.5 . .
O2 C1 Mn1 177.5(4) . .

loop_
_geom_bond_atom_site_label_1
_geom_bond_atom_site_label_2
_geom_bond_distance
_geom_bond_site_symmetry_2
Br1 Mn1 2.5871(6) .
Mn1 C1 1.789(4) .
Mn1 C3 1.796(3) 8_575
Mn1 C3 1.796(3) .
Mn1 N11 2.095(2) .
Mn1 N11 2.095(2) 8_575
N11 C15 1.346(3) .
N11 N12 1.376(3) .
O4 C3 1.151(3) .
C14 C13 1.367(4) .
C14 C15 1.397(4) .
C14 H14 0.9500 .
N12 C13 1.354(3) .
N12 C17 1.448(3) .
C13 C18 1.500(4) .
C17 N12 1.448(3) 8_575
C17 H17A 0.9900 .
C17 H17B 0.9900 .
C16 C15 1.492(3) .
C16 H16A 0.9800 .
C16 H16B 0.9800 .
C16 H16C 0.9800 .
C18 H18A 0.9800 .
C18 H18B 0.9800 .
C18 H18C 0.9800 .
O2 C1 1.146(4) .

loop_
_geom_torsion_atom_site_label_1
_geom_torsion_atom_site_label_2
_geom_torsion_atom_site_label_3
_geom_torsion_atom_site_label_4
_geom_torsion
_geom_torsion_site_symmetry_4
C15 N11 N12 C13 0.0(2) .
Mn1 N11 N12 C13 -171.23(15) .
C15 N11 N12 C17 -179.2(2) .
Mn1 N11 N12 C17 9.6(3) .
N11 N12 C13 C14 -0.2(3) .
C17 N12 C13 C14 178.9(2) .
N11 N12 C13 C18 -178.9(2) .
C17 N12 C13 C18 0.2(4) .
C15 C14 C13 N12 0.3(3) .
C15 C14 C13 C18 178.9(2) .
C13 N12 C17 N12 118.3(3) 8_575
N11 N12 C17 N12 -62.6(4) 8_575
N12 N11 C15 C14 0.2(2) .
Mn1 N11 C15 C14 170.05(16) .
N12 N11 C15 C16 -179.8(2) .
Mn1 N11 C15 C16 -10.0(3) .
C13 C14 C15 N11 -0.4(3) .
C13 C14 C15 C16 179.7(2) .
